data_7126917
loop_
_publ_author_name
'Craig, Donald'
'Spreadbury, Samuel R. J.'
'White, Andrew J. P.'

_publ_section_title
;
 Synthesis and hetero-Diels-Alder reactions of enantiomerically pure
 dihydro-1<i>H</i>-azepines.
;
_journal_issue 68
_journal_name_full 'Chemical communications (Cambridge, England)'
_journal_page_first 9803
_journal_page_last 9806
_journal_paper_doi 10.1039/d0cc04413j
_journal_volume 56
_journal_year 2020
_chemical_absolute_configuration ad
_chemical_formula_moiety 'C29 H29 Br N2 O6 S'
_chemical_formula_sum 'C29 H29 Br N2 O6 S'
_chemical_formula_weight 613.51
_space_group_crystal_system monoclinic
_space_group_IT_number 4
_space_group_name_Hall 'P 2yb'
_space_group_name_H-M_alt 'P 1 21 1'
_atom_sites_solution_hydrogens geom
_audit_creation_method SHELXL-2017/1
_audit_update_record
;
2020-06-24 deposited with the CCDC.	2020-07-13 downloaded from the CCDC.
;
_cell_angle_alpha 90
_cell_angle_beta 94.621(3)
_cell_angle_gamma 90
_cell_formula_units_Z 2
_cell_length_a 8.2726(2)
_cell_length_b 8.1657(2)
_cell_length_c 20.9582(9)
_cell_measurement_reflns_used 3706
_cell_measurement_temperature 173(2)
_cell_measurement_theta_max 27.6440
_cell_measurement_theta_min 2.5780
_cell_volume 1411.16(8)
_computing_cell_refinement 'CrysAlisPro, Rigaku OD'
_computing_data_collection 'CrysAlisPro, Rigaku OD'
_computing_data_reduction 'CrysAlisPro, Rigaku OD'
_computing_molecular_graphics 'Bruker SHELXTL'
_computing_publication_material 'CIFTAB-2014 (Sheldrick, 2017)'
_computing_structure_refinement 'SHELXL-2017/1 (Sheldrick, 2017)'
_computing_structure_solution 'SHELXS-2014 (Sheldrick, 2017)'
_diffrn_ambient_temperature 173(2)
_diffrn_detector_area_resol_mean 16.0382
_diffrn_measured_fraction_theta_full 0.999
_diffrn_measured_fraction_theta_max 0.866
_diffrn_measurement_device_type 'Agilent Xcalibur 3 E'
_diffrn_measurement_method 'omega scans'
_diffrn_radiation_type MoK\a
_diffrn_radiation_wavelength 0.71073
_diffrn_reflns_av_R_equivalents 0.0248
_diffrn_reflns_av_unetI/netI 0.0440
_diffrn_reflns_Laue_measured_fraction_full 0.999
_diffrn_reflns_Laue_measured_fraction_max 0.866
_diffrn_reflns_limit_h_max 10
_diffrn_reflns_limit_h_min -10
_diffrn_reflns_limit_k_max 10
_diffrn_reflns_limit_k_min -10
_diffrn_reflns_limit_l_max 27
_diffrn_reflns_limit_l_min -25
_diffrn_reflns_number 10604
_diffrn_reflns_point_group_measured_fraction_full 0.996
_diffrn_reflns_point_group_measured_fraction_max 0.817
_diffrn_reflns_theta_full 25.242
_diffrn_reflns_theta_max 28.219
_diffrn_reflns_theta_min 2.581
_diffrn_source 'Enhance (Mo) X-ray Source'
_exptl_absorpt_coefficient_mu 1.576
_exptl_absorpt_correction_T_max 0.835
_exptl_absorpt_correction_T_min 0.500
_exptl_absorpt_correction_type analytical
_exptl_absorpt_process_details
; 
CrysAlisPro 1.171.38.46 (Rigaku Oxford Diffraction, 2015) 
Analytical numeric absorption correction using a multifaceted crystal 
model based on expressions derived by R.C. Clark & J.S. Reid. 
(Clark, R. C. & Reid, J. S. (1995). Acta Cryst. A51, 887-897) 
Empirical absorption correction using spherical harmonics, 
implemented in SCALE3 ABSPACK scaling algorithm. 
;
_exptl_crystal_colour Colourless
_exptl_crystal_density_diffrn 1.444
_exptl_crystal_description 'blocky needles'
_exptl_crystal_F_000 632
_exptl_crystal_size_max 0.599
_exptl_crystal_size_mid 0.488
_exptl_crystal_size_min 0.118
_refine_diff_density_max 0.419
_refine_diff_density_min -0.580
_refine_diff_density_rms 0.056
_refine_ls_abs_structure_details
; 
 Flack x determined using 1880 quotients [(I+)-(I-)]/[(I+)+(I-)] 
 (Parsons, Flack and Wagner, Acta Cryst. B69 (2013) 249-259). 
;
_refine_ls_abs_structure_Flack -0.002(3)
_refine_ls_extinction_method none
_refine_ls_goodness_of_fit_ref 1.040
_refine_ls_hydrogen_treatment constr
_refine_ls_matrix_type full
_refine_ls_number_parameters 354
_refine_ls_number_reflns 5686
_refine_ls_number_restraints 1
_refine_ls_restrained_S_all 1.040
_refine_ls_R_factor_all 0.0485
_refine_ls_R_factor_gt 0.0362
_refine_ls_shift/su_max 0.000
_refine_ls_shift/su_mean 0.000
_refine_ls_structure_factor_coef Fsqd
_refine_ls_weighting_details 'w=1/[\s^2^(Fo^2^)+(0.0267P)^2^+0.3553P] where P=(Fo^2^+2Fc^2^)/3'
_refine_ls_weighting_scheme calc
_refine_ls_wR_factor_gt 0.0655
_refine_ls_wR_factor_ref 0.0701
_reflns_Friedel_coverage 0.767
_reflns_Friedel_fraction_full 0.992
_reflns_Friedel_fraction_max 0.762
_reflns_number_gt 4934
_reflns_number_total 5686
_reflns_threshold_expression 'I > 2\s(I)'
_cod_data_source_file d0cc04413j10.cif
_cod_data_source_block 23
_cod_depositor_comments 'Adding full bibliography for 7126916--7126919.cif.'
_cod_original_cell_volume 1411.17(8)
_cod_original_sg_symbol_H-M 'P 21'
_cod_database_code 7126917
_shelx_shelxl_version_number 2017/1
_shelx_space_group_comment
; 
The symmetry employed for this shelxl refinement is uniquely defined 
by the following loop, which should always be used as a source of 
symmetry information in preference to the above space-group names. 
They are only intended as comments. 
;

loop_
_space_group_symop_operation_xyz
'x, y, z'
'-x, y+1/2, -z'

loop_
_atom_site_label
_atom_site_type_symbol
_atom_site_fract_x
_atom_site_fract_y
_atom_site_fract_z
_atom_site_U_iso_or_equiv
_atom_site_adp_type
_atom_site_occupancy
_atom_site_site_symmetry_order
_atom_site_calc_flag
_atom_site_refinement_flags_posn
_atom_site_refinement_flags_adp
_atom_site_refinement_flags_occupancy
_atom_site_disorder_assembly
_atom_site_disorder_group
N1 N 0.2479(3) 0.5183(3) 0.20771(15) 0.0221(7) Uani 1 1 d . . . . .
C2 C 0.3899(5) 0.4801(5) 0.2499(2) 0.0234(9) Uani 1 1 d . . . . .
H2A H 0.470516 0.570199 0.246364 0.028 Uiso 1 1 calc R U . . .
O3 O 0.3523(3) 0.4701(3) 0.31553(14) 0.0320(7) Uani 1 1 d . . . . .
N4 N 0.2890(3) 0.3148(4) 0.33381(15) 0.0254(7) Uani 1 1 d . . . . .
C5 C 0.2483(4) 0.2032(4) 0.27999(18) 0.0246(8) Uani 1 1 d . . . . .
H5A H 0.221360 0.093585 0.297618 0.029 Uiso 1 1 calc R U . . .
C6 C 0.0994(4) 0.2662(4) 0.23880(19) 0.0243(8) Uani 1 1 d . . . . .
H6A H 0.042796 0.170440 0.218487 0.029 Uiso 1 1 calc R U . . .
H6B H 0.024675 0.316631 0.267764 0.029 Uiso 1 1 calc R U . . .
C7 C 0.1276(4) 0.3901(4) 0.18616(18) 0.0218(8) Uani 1 1 d . . . . .
H7A H 0.022147 0.449169 0.177654 0.026 Uiso 1 1 calc R U . . .
S8 S 0.18860(11) 0.70788(10) 0.19669(5) 0.0266(2) Uani 1 1 d . . . . .
O9 O 0.1298(3) 0.7253(3) 0.13101(14) 0.0366(7) Uani 1 1 d . . . . .
O10 O 0.3203(3) 0.8081(3) 0.22216(15) 0.0387(7) Uani 1 1 d . . . . .
C11 C 0.0214(4) 0.7351(4) 0.2424(2) 0.0264(9) Uani 1 1 d . . . . .
C12 C -0.1256(5) 0.7859(5) 0.2138(2) 0.0344(10) Uani 1 1 d . . . . .
H12A H -0.137549 0.804515 0.168891 0.041 Uiso 1 1 calc R U . . .
C13 C -0.2558(5) 0.8098(5) 0.2499(2) 0.0364(10) Uani 1 1 d . . . . .
H13A H -0.356311 0.845778 0.229592 0.044 Uiso 1 1 calc R U . . .
C14 C -0.2424(5) 0.7824(5) 0.3152(2) 0.0381(11) Uani 1 1 d . . . . .
C15 C -0.0942(6) 0.7316(7) 0.3431(2) 0.0566(14) Uani 1 1 d . . . . .
H15A H -0.082626 0.711432 0.387880 0.068 Uiso 1 1 calc R U . . .
C16 C 0.0370(5) 0.7094(7) 0.3079(2) 0.0533(13) Uani 1 1 d . . . . .
H16A H 0.138359 0.676483 0.328478 0.064 Uiso 1 1 calc R U . . .
C17 C -0.3837(5) 0.8059(6) 0.3556(2) 0.0504(13) Uani 1 1 d . . . . .
H17A H -0.351671 0.879176 0.391388 0.076 Uiso 1 1 calc R U . . .
H17B H -0.416189 0.699679 0.372154 0.076 Uiso 1 1 calc R U . . .
H17C H -0.475005 0.854052 0.329327 0.076 Uiso 1 1 calc R U . . .
C18 C 0.4657(4) 0.3234(5) 0.22973(17) 0.0244(8) Uani 1 1 d . . . . .
Br18 Br 0.64925(4) 0.33958(5) 0.18212(2) 0.04715(15) Uani 1 1 d . . . . .
C19 C 0.3976(4) 0.1852(4) 0.24334(19) 0.0224(9) Uani 1 1 d . . . . .
H19A H 0.438172 0.081878 0.231261 0.027 Uiso 1 1 calc R U . . .
C20 C 0.3776(4) 0.2502(5) 0.38749(19) 0.0276(9) Uani 1 1 d . . . . .
O20 O 0.3590(3) 0.1111(3) 0.40488(14) 0.0346(7) Uani 1 1 d . . . . .
O21 O 0.4702(3) 0.3630(3) 0.41803(12) 0.0331(6) Uani 1 1 d . . . . .
C22 C 0.5523(5) 0.3112(6) 0.47814(18) 0.0370(10) Uani 1 1 d . . . . .
H22A H 0.477996 0.242143 0.501336 0.044 Uiso 1 1 calc R U . . .
H22B H 0.580058 0.408831 0.504797 0.044 Uiso 1 1 calc R U . . .
C23 C 0.7035(4) 0.2169(5) 0.46926(19) 0.0303(9) Uani 1 1 d . . . . .
C24 C 0.7655(5) 0.1177(5) 0.5189(2) 0.0429(12) Uani 1 1 d . . . . .
H24A H 0.711312 0.109577 0.557005 0.052 Uiso 1 1 calc R U . . .
C25 C 0.9066(6) 0.0304(6) 0.5127(3) 0.0623(16) Uani 1 1 d . . . . .
H25A H 0.947207 -0.039717 0.546467 0.075 Uiso 1 1 calc R U . . .
C26 C 0.9883(6) 0.0433(7) 0.4589(3) 0.0659(17) Uani 1 1 d . . . . .
H26A H 1.087181 -0.014133 0.455747 0.079 Uiso 1 1 calc R U . . .
C27 C 0.9261(5) 0.1399(7) 0.4098(3) 0.0595(15) Uani 1 1 d . . . . .
H27A H 0.980446 0.146965 0.371641 0.071 Uiso 1 1 calc R U . . .
C28 C 0.7847(5) 0.2274(5) 0.4149(2) 0.0429(11) Uani 1 1 d . . . . .
H28A H 0.743520 0.295314 0.380546 0.051 Uiso 1 1 calc R U . . .
C29 C 0.1646(4) 0.3147(5) 0.12118(17) 0.0244(8) Uani 1 1 d . . . . .
H29A H 0.217284 0.398010 0.095505 0.029 Uiso 1 1 calc R U . . .
H29B H 0.240804 0.221991 0.128719 0.029 Uiso 1 1 calc R U . . .
C30 C 0.0122(4) 0.2553(4) 0.08455(18) 0.0224(8) Uani 1 1 d . . . . .
C31 C -0.0221(5) 0.0882(4) 0.07737(19) 0.0272(9) Uani 1 1 d . . . . .
H31A H 0.051827 0.009749 0.096311 0.033 Uiso 1 1 calc R U . . .
C32 C -0.1619(5) 0.0360(5) 0.0431(2) 0.0327(10) Uani 1 1 d . . . . .
H32A H -0.184011 -0.077887 0.039253 0.039 Uiso 1 1 calc R U . . .
C33 C -0.2701(4) 0.1474(5) 0.0145(2) 0.0291(9) Uani 1 1 d . . . . .
C34 C -0.2395(4) 0.3138(5) 0.02108(18) 0.0287(9) Uani 1 1 d . . . . .
H34A H -0.313373 0.391753 0.001795 0.034 Uiso 1 1 calc R U . . .
C35 C -0.0996(4) 0.3644(5) 0.05622(18) 0.0265(8) Uani 1 1 d . . . . .
H35A H -0.079634 0.478443 0.061081 0.032 Uiso 1 1 calc R U . . .
O36 O -0.4037(3) 0.0831(3) -0.01980(16) 0.0420(8) Uani 1 1 d . . . . .
C37 C -0.5131(5) 0.1949(6) -0.0519(3) 0.0542(14) Uani 1 1 d . . . . .
H37A H -0.455487 0.260780 -0.081893 0.081 Uiso 1 1 calc R U . . .
H37B H -0.558407 0.267099 -0.020475 0.081 Uiso 1 1 calc R U . . .
H37C H -0.601056 0.134324 -0.075431 0.081 Uiso 1 1 calc R U . . .

loop_
_atom_site_aniso_label
_atom_site_aniso_U_11
_atom_site_aniso_U_22
_atom_site_aniso_U_33
_atom_site_aniso_U_23
_atom_site_aniso_U_13
_atom_site_aniso_U_12
N1 0.0196(15) 0.0152(14) 0.0307(19) -0.0007(13) -0.0014(13) 0.0013(12)
C2 0.0197(19) 0.0187(18) 0.031(2) 0.0003(17) -0.0032(17) -0.0002(17)
O3 0.0449(17) 0.0211(13) 0.0288(17) -0.0020(12) -0.0050(13) 0.0012(12)
N4 0.0267(14) 0.0245(18) 0.0241(18) -0.0012(14) -0.0036(13) 0.0014(15)
C5 0.0296(19) 0.0196(17) 0.024(2) 0.0014(17) -0.0014(16) -0.0027(17)
C6 0.0216(18) 0.0250(17) 0.026(2) -0.0007(16) -0.0002(16) -0.0043(15)
C7 0.0156(16) 0.0212(18) 0.028(2) -0.0005(15) -0.0040(15) 0.0001(14)
S8 0.0275(5) 0.0175(4) 0.0349(6) 0.0042(4) 0.0024(4) 0.0043(4)
O9 0.0388(15) 0.0356(15) 0.0357(18) 0.0145(14) 0.0044(13) 0.0145(14)
O10 0.0329(14) 0.0165(14) 0.066(2) 0.0014(13) 0.0013(13) -0.0014(12)
C11 0.0279(19) 0.0197(19) 0.031(2) -0.0040(16) -0.0001(17) 0.0054(16)
C12 0.032(2) 0.038(2) 0.033(3) 0.0058(18) 0.0003(18) 0.0031(18)
C13 0.0262(18) 0.041(3) 0.042(3) 0.000(2) 0.0004(17) 0.006(2)
C14 0.041(2) 0.033(2) 0.041(3) -0.0110(19) 0.010(2) 0.0062(19)
C15 0.059(3) 0.085(4) 0.026(3) -0.009(3) 0.005(2) 0.030(3)
C16 0.042(2) 0.086(4) 0.031(3) -0.008(3) -0.003(2) 0.033(3)
C17 0.044(2) 0.060(3) 0.050(3) -0.013(3) 0.017(2) 0.005(2)
C18 0.0157(15) 0.0251(19) 0.032(2) -0.0007(19) 0.0002(14) 0.0062(19)
Br18 0.0283(2) 0.0436(2) 0.0721(4) 0.0071(3) 0.01999(19) 0.0040(2)
C19 0.0228(19) 0.0183(19) 0.025(2) -0.0023(16) -0.0038(16) 0.0045(17)
C20 0.0222(19) 0.037(2) 0.024(2) -0.0047(18) 0.0033(17) 0.0088(18)
O20 0.0363(16) 0.0370(16) 0.0302(17) 0.0092(13) 0.0006(13) -0.0006(13)
O21 0.0371(13) 0.0337(15) 0.0265(15) -0.0073(13) -0.0099(12) 0.0051(14)
C22 0.042(2) 0.049(3) 0.018(2) -0.0044(19) -0.0084(17) 0.001(2)
C23 0.0299(19) 0.0284(19) 0.031(2) 0.0017(18) -0.0074(17) -0.0085(19)
C24 0.040(3) 0.046(3) 0.041(3) 0.013(2) -0.009(2) -0.010(2)
C25 0.046(3) 0.051(3) 0.085(5) 0.021(3) -0.027(3) -0.003(3)
C26 0.030(3) 0.060(3) 0.106(5) 0.007(3) -0.002(3) 0.009(2)
C27 0.038(3) 0.066(3) 0.078(4) 0.004(3) 0.024(3) -0.003(3)
C28 0.040(2) 0.044(3) 0.044(3) 0.013(2) 0.005(2) 0.000(2)
C29 0.0235(16) 0.028(2) 0.022(2) 0.0009(17) 0.0031(14) -0.0002(17)
C30 0.0253(19) 0.0251(18) 0.017(2) 0.0001(15) 0.0036(16) 0.0001(16)
C31 0.032(2) 0.0238(19) 0.025(2) 0.0003(16) -0.0027(18) 0.0037(17)
C32 0.042(2) 0.0225(19) 0.034(3) -0.0040(18) 0.002(2) -0.0033(18)
C33 0.027(2) 0.033(2) 0.027(2) -0.0057(17) 0.0010(17) -0.0014(18)
C34 0.0303(18) 0.027(2) 0.029(2) 0.0021(17) -0.0001(16) 0.0071(19)
C35 0.0331(19) 0.020(2) 0.026(2) -0.0023(17) 0.0010(16) -0.0004(18)
O36 0.0353(16) 0.0364(15) 0.052(2) -0.0078(14) -0.0119(15) -0.0029(14)
C37 0.039(2) 0.053(3) 0.066(4) -0.008(3) -0.022(2) -0.002(3)

loop_
_atom_type_symbol
_atom_type_description
_atom_type_scat_dispersion_real
_atom_type_scat_dispersion_imag
_atom_type_scat_source
C C 0.0033 0.0016 'International Tables Vol C Tables 4.2.6.8 and 6.1.1.4'
H H 0.0000 0.0000 'International Tables Vol C Tables 4.2.6.8 and 6.1.1.4'
Br Br -0.2901 2.4595 'International Tables Vol C Tables 4.2.6.8 and 6.1.1.4'
N N 0.0061 0.0033 'International Tables Vol C Tables 4.2.6.8 and 6.1.1.4'
O O 0.0106 0.0060 'International Tables Vol C Tables 4.2.6.8 and 6.1.1.4'
S S 0.1246 0.1234 'International Tables Vol C Tables 4.2.6.8 and 6.1.1.4'

loop_
_geom_angle_atom_site_label_1
_geom_angle_atom_site_label_2
_geom_angle_atom_site_label_3
_geom_angle
_geom_angle_site_symmetry_1
_geom_angle_site_symmetry_3
_geom_angle_publ_flag
C2 N1 C7 121.6(3) . . ?
C2 N1 S8 120.7(2) . . ?
C7 N1 S8 115.9(2) . . ?
O3 C2 N1 111.7(3) . . ?
O3 C2 C18 110.4(3) . . ?
N1 C2 C18 110.5(3) . . ?
N4 O3 C2 114.7(3) . . ?
C20 N4 O3 111.7(3) . . ?
C20 N4 C5 117.2(3) . . ?
O3 N4 C5 114.2(3) . . ?
N4 C5 C19 107.7(3) . . ?
N4 C5 C6 110.4(3) . . ?
C19 C5 C6 113.4(3) . . ?
C7 C6 C5 117.8(3) . . ?
N1 C7 C6 112.5(3) . . ?
N1 C7 C29 111.8(3) . . ?
C6 C7 C29 115.1(3) . . ?
O9 S8 O10 119.48(17) . . ?
O9 S8 N1 107.77(16) . . ?
O10 S8 N1 106.14(15) . . ?
O9 S8 C11 106.89(17) . . ?
O10 S8 C11 109.45(18) . . ?
N1 S8 C11 106.43(17) . . ?
C12 C11 C16 119.1(4) . . ?
C12 C11 S8 120.4(3) . . ?
C16 C11 S8 120.4(3) . . ?
C11 C12 C13 120.3(4) . . ?
C12 C13 C14 121.1(4) . . ?
C15 C14 C13 117.8(4) . . ?
C15 C14 C17 120.2(4) . . ?
C13 C14 C17 122.0(4) . . ?
C16 C15 C14 121.7(5) . . ?
C15 C16 C11 119.9(4) . . ?
C19 C18 C2 118.6(3) . . ?
C19 C18 Br18 123.9(3) . . ?
C2 C18 Br18 117.5(3) . . ?
C18 C19 C5 114.4(3) . . ?
O20 C20 O21 126.1(4) . . ?
O20 C20 N4 121.9(4) . . ?
O21 C20 N4 111.8(3) . . ?
C20 O21 C22 115.4(3) . . ?
O21 C22 C23 112.5(3) . . ?
C28 C23 C24 119.0(4) . . ?
C28 C23 C22 122.9(4) . . ?
C24 C23 C22 118.2(4) . . ?
C25 C24 C23 119.8(5) . . ?
C26 C25 C24 121.0(5) . . ?
C25 C26 C27 119.1(5) . . ?
C26 C27 C28 120.7(5) . . ?
C23 C28 C27 120.4(4) . . ?
C30 C29 C7 111.1(3) . . ?
C35 C30 C31 117.3(3) . . ?
C35 C30 C29 121.1(3) . . ?
C31 C30 C29 121.6(3) . . ?
C32 C31 C30 120.8(4) . . ?
C31 C32 C33 120.7(3) . . ?
O36 C33 C32 116.2(3) . . ?
O36 C33 C34 124.0(4) . . ?
C32 C33 C34 119.7(4) . . ?
C35 C34 C33 118.9(4) . . ?
C30 C35 C34 122.5(3) . . ?
C33 O36 C37 117.3(3) . . ?

loop_
_geom_bond_atom_site_label_1
_geom_bond_atom_site_label_2
_geom_bond_distance
_geom_bond_site_symmetry_2
_geom_bond_publ_flag
N1 C2 1.446(5) . ?
N1 C7 1.490(4) . ?
N1 S8 1.635(3) . ?
C2 O3 1.437(5) . ?
C2 C18 1.501(5) . ?
O3 N4 1.435(4) . ?
N4 C20 1.396(5) . ?
N4 C5 1.468(5) . ?
C5 C19 1.513(5) . ?
C5 C6 1.535(5) . ?
C6 C7 1.528(5) . ?
C7 C29 1.547(5) . ?
S8 O9 1.430(3) . ?
S8 O10 1.431(3) . ?
S8 C11 1.759(4) . ?
C11 C12 1.376(5) . ?
C11 C16 1.385(6) . ?
C12 C13 1.379(5) . ?
C13 C14 1.382(6) . ?
C14 C15 1.379(6) . ?
C14 C17 1.510(6) . ?
C15 C16 1.372(6) . ?
C18 C19 1.303(5) . ?
C18 Br18 1.887(3) . ?
C20 O20 1.207(5) . ?
C20 O21 1.329(4) . ?
O21 C22 1.446(4) . ?
C22 C23 1.493(5) . ?
C23 C28 1.371(6) . ?
C23 C24 1.384(6) . ?
C24 C25 1.382(7) . ?
C25 C26 1.365(8) . ?
C26 C27 1.365(8) . ?
C27 C28 1.382(6) . ?
C29 C30 1.503(5) . ?
C30 C35 1.383(5) . ?
C30 C31 1.400(5) . ?
C31 C32 1.378(5) . ?
C32 C33 1.379(5) . ?
C33 O36 1.373(4) . ?
C33 C34 1.387(5) . ?
C34 C35 1.384(5) . ?
O36 C37 1.417(5) . ?
